data_4110557
loop_
_publ_author_name
'Myung-Han Yoon'
'Antonio Facchetti'
'Charlotte E. Stern'
'Tobin J. Marks'

_publ_section_title
;
 Fluorocarbon-Modified Organic Semiconductors: Molecular Architecture,
 Electronic, and Crystal Structure Tuning of Arene- versus
 Fluoroarene-Thiophene Oligomer Thin-Film Properties
;
_journal_name_full 'Journal of the American Chemical Society'
_journal_page_first 5792
_journal_page_last 5801
_journal_paper_doi 10.1021/ja060016a
_journal_volume 128
_journal_year 2006
_chemical_formula_sum 'C28 H18 S4'
_chemical_formula_weight 482.66
_chemical_name_systematic
; 
 ? 
;
_space_group_IT_number 4
_symmetry_cell_setting monoclinic
_symmetry_space_group_name_Hall 'P 2yb'
_symmetry_space_group_name_H-M 'P 1 21 1'
_atom_sites_solution_hydrogens geom
_atom_sites_solution_primary direct
_atom_sites_solution_secondary difmap
_audit_creation_method SHELXL-97
_cell_angle_alpha 90.00
_cell_angle_beta 96.23(2)
_cell_angle_gamma 90.00
_cell_formula_units_Z 2
_cell_length_a 5.8240(6)
_cell_length_b 7.2935(12)
_cell_length_c 25.316(7)
_cell_measurement_temperature 153(2)
_cell_volume 1069.0(4)
_computing_cell_refinement 'Bruker SMART'
_computing_data_collection 'Bruker SMART'
_computing_data_reduction 'Bruker SHELXTL'
_computing_molecular_graphics 'Bruker SHELXTL'
_computing_publication_material 'Bruker SHELXTL'
_computing_structure_refinement 'SHELXL-97 (Sheldrick, 1997)'
_computing_structure_solution 'SHELXS-97 (Sheldrick, 1990)'
_diffrn_ambient_temperature 153(2)
_diffrn_measured_fraction_theta_full 0.933
_diffrn_measured_fraction_theta_max 0.933
_diffrn_measurement_device_type 'CCD area detector'
_diffrn_measurement_method 'omega scans'
_diffrn_radiation_monochromator graphite
_diffrn_radiation_source 'fine-focus sealed tube'
_diffrn_radiation_type MoK\a
_diffrn_radiation_wavelength 0.71073
_diffrn_reflns_av_R_equivalents 0.0164
_diffrn_reflns_av_sigmaI/netI 0.0169
_diffrn_reflns_limit_h_max 7
_diffrn_reflns_limit_h_min -7
_diffrn_reflns_limit_k_max 9
_diffrn_reflns_limit_k_min -9
_diffrn_reflns_limit_l_max 34
_diffrn_reflns_limit_l_min -34
_diffrn_reflns_number 10139
_diffrn_reflns_theta_full 28.96
_diffrn_reflns_theta_max 28.96
_diffrn_reflns_theta_min 2.43
_exptl_absorpt_coefficient_mu 0.460
_exptl_absorpt_correction_T_max 0.9197
_exptl_absorpt_correction_T_min 0.8679
_exptl_absorpt_correction_type integration
_exptl_crystal_colour yellow
_exptl_crystal_density_diffrn 1.499
_exptl_crystal_description block
_exptl_crystal_F_000 500
_exptl_crystal_size_max 0.430
_exptl_crystal_size_mid 0.240
_exptl_crystal_size_min 0.198
_refine_diff_density_max 0.581
_refine_diff_density_min -0.401
_refine_diff_density_rms 0.066
_refine_ls_abs_structure_details 'Flack H D (1983), Acta Cryst. A39, 876-881'
_refine_ls_abs_structure_Flack 0.07(6)
_refine_ls_extinction_method none
_refine_ls_goodness_of_fit_ref 1.043
_refine_ls_hydrogen_treatment constr
_refine_ls_matrix_type full
_refine_ls_number_parameters 289
_refine_ls_number_reflns 5003
_refine_ls_number_restraints 1
_refine_ls_restrained_S_all 1.043
_refine_ls_R_factor_all 0.0360
_refine_ls_R_factor_gt 0.0353
_refine_ls_shift/su_max 0.001
_refine_ls_shift/su_mean 0.000
_refine_ls_structure_factor_coef Fsqd
_refine_ls_weighting_details 'calc w=1/[\s^2^(Fo^2^)+(0.0639P)^2^+0.5096P] where P=(Fo^2^+2Fc^2^)/3'
_refine_ls_weighting_scheme calc
_refine_ls_wR_factor_gt 0.0979
_refine_ls_wR_factor_ref 0.0989
_reflns_number_gt 4893
_reflns_number_total 5003
_reflns_threshold_expression >2sigma(I)
_cod_data_source_file ja060016asi20060102_112043.cif
_cod_data_source_block s21m1m
_cod_database_code 4110557

loop_
_symmetry_equiv_pos_as_xyz
'x, y, z'
'-x, y+1/2, -z'

loop_
_atom_site_label
_atom_site_type_symbol
_atom_site_fract_x
_atom_site_fract_y
_atom_site_fract_z
_atom_site_U_iso_or_equiv
_atom_site_adp_type
_atom_site_occupancy
_atom_site_symmetry_multiplicity
_atom_site_calc_flag
_atom_site_refinement_flags
S3 S 0.62535(8) 0.22837(8) 0.71846(2) 0.02356(12) Uani 1 1 d .
S2 S 0.84549(8) 0.33196(7) 1.20345(2) 0.02310(12) Uani 1 1 d .
S1 S 1.22900(10) 0.23327(10) 1.35863(2) 0.03536(14) Uani 1 1 d .
S4 S 0.36726(11) 0.43122(10) 0.56091(2) 0.03576(15) Uani 1 1 d .
C6 C 1.2507(4) 0.2059(3) 1.23248(8) 0.0247(4) Uani 1 1 d .
H6 H 1.3890 0.1710 1.2534 0.030 Uiso 1 1 calc R
C3 C 0.8296(3) 0.3858(2) 1.32950(7) 0.0147(3) Uani 1 1 d .
H3 H 0.6977 0.4350 1.3090 0.018 Uiso 1 1 calc R
C8 C 1.0031(3) 0.2459(3) 1.15452(8) 0.0199(4) Uani 1 1 d .
C7 C 1.2152(4) 0.1850(3) 1.17670(9) 0.0243(4) Uani 1 1 d .
H7 H 1.3273 0.1336 1.1564 0.029 Uiso 1 1 calc R
C21 C 0.4334(3) 0.2842(3) 0.76383(8) 0.0211(4) Uani 1 1 d .
C24 C 0.4443(4) 0.3139(3) 0.66555(8) 0.0228(4) Uani 1 1 d .
C22 C 0.2373(4) 0.3635(3) 0.73783(9) 0.0252(4) Uani 1 1 d .
H22 H 0.1101 0.4027 0.7555 0.030 Uiso 1 1 calc R
C19 C 0.3579(3) 0.3234(3) 0.85840(8) 0.0249(4) Uani 1 1 d .
H19 H 0.2112 0.3749 0.8468 0.030 Uiso 1 1 calc R
C9 C 0.9073(3) 0.2437(3) 1.09842(8) 0.0195(4) Uani 1 1 d .
C13 C 0.6075(3) 0.3175(3) 1.02754(8) 0.0225(4) Uani 1 1 d .
H13 H 0.4611 0.3709 1.0168 0.027 Uiso 1 1 calc R
C12 C 0.7311(3) 0.2373(3) 0.98918(8) 0.0199(4) Uani 1 1 d .
C14 C 0.6932(3) 0.3209(3) 1.08088(8) 0.0230(4) Uani 1 1 d .
H14 H 0.6047 0.3768 1.1059 0.028 Uiso 1 1 calc R
C10 C 1.0308(3) 0.1611(3) 1.06047(9) 0.0241(4) Uani 1 1 d .
H10 H 1.1760 0.1059 1.0714 0.029 Uiso 1 1 calc R
C11 C 0.9456(4) 0.1582(3) 1.00722(9) 0.0243(4) Uani 1 1 d .
H11 H 1.0340 0.1014 0.9823 0.029 Uiso 1 1 calc R
C15 C 0.6452(3) 0.2388(3) 0.93148(8) 0.0193(3) Uani 1 1 d .
C16 C 0.7812(4) 0.1692(3) 0.89353(9) 0.0258(4) Uani 1 1 d .
H16 H 0.9257 0.1139 0.9051 0.031 Uiso 1 1 calc R
C23 C 0.2440(4) 0.3808(3) 0.68230(9) 0.0249(4) Uani 1 1 d .
H23 H 0.1225 0.4332 0.6591 0.030 Uiso 1 1 calc R
C20 C 0.4298(3) 0.3133(3) 0.91230(8) 0.0241(4) Uani 1 1 d .
H20 H 0.3311 0.3580 0.9369 0.029 Uiso 1 1 calc R
C28 C 0.5657(5) 0.3759(4) 0.51813(10) 0.0388(6) Uani 1 1 d .
H28 H 0.5556 0.4140 0.4821 0.047 Uiso 1 1 calc R
C18 C 0.4982(3) 0.2587(3) 0.82071(8) 0.0212(4) Uani 1 1 d .
C5 C 1.0644(3) 0.2820(3) 1.25324(8) 0.0216(4) Uani 1 1 d .
C17 C 0.7094(4) 0.1792(3) 0.83942(9) 0.0256(4) Uani 1 1 d .
H17 H 0.8057 0.1310 0.8148 0.031 Uiso 1 1 calc R
C4 C 1.0311(4) 0.3105(3) 1.30866(8) 0.0233(4) Uani 1 1 d .
C26 C 0.7155(4) 0.2333(4) 0.59626(9) 0.0286(4) Uani 1 1 d .
H26 H 0.8228 0.1629 0.6188 0.034 Uiso 1 1 calc R
C27 C 0.7387(4) 0.2710(4) 0.54219(10) 0.0357(5) Uani 1 1 d .
H27 H 0.8635 0.2270 0.5245 0.043 Uiso 1 1 calc R
C2 C 0.8631(5) 0.3735(4) 1.38661(10) 0.0373(6) Uani 1 1 d .
H2 H 0.7528 0.4175 1.4086 0.045 Uiso 1 1 calc R
C1 C 1.0640(5) 0.2943(4) 1.40632(10) 0.0405(6) Uani 1 1 d .
H1 H 1.1075 0.2751 1.4432 0.049 Uiso 1 1 calc R
C25 C 0.5166(4) 0.3117(3) 0.61247(8) 0.0242(4) Uani 1 1 d .

loop_
_atom_site_aniso_label
_atom_site_aniso_U_11
_atom_site_aniso_U_22
_atom_site_aniso_U_33
_atom_site_aniso_U_23
_atom_site_aniso_U_13
_atom_site_aniso_U_12
S3 0.0189(2) 0.0274(2) 0.0242(2) -0.0012(2) 0.00137(17) 0.0038(2)
S2 0.0182(2) 0.0272(2) 0.0238(2) 0.00051(19) 0.00205(17) 0.00304(19)
S1 0.0321(3) 0.0381(3) 0.0347(3) 0.0052(3) -0.0022(2) 0.0008(3)
S4 0.0322(3) 0.0494(4) 0.0253(3) 0.0024(3) 0.0015(2) 0.0083(3)
C6 0.0203(9) 0.0252(10) 0.0282(10) 0.0018(8) 0.0011(7) 0.0016(8)
C3 0.0139(8) 0.0185(8) 0.0120(7) 0.0008(6) 0.0024(6) 0.0022(6)
C8 0.0188(8) 0.0168(8) 0.0245(9) 0.0002(8) 0.0033(7) -0.0004(8)
C7 0.0199(9) 0.0244(10) 0.0289(10) -0.0011(8) 0.0036(8) 0.0034(8)
C21 0.0193(9) 0.0183(9) 0.0262(9) -0.0024(7) 0.0040(7) 0.0003(7)
C24 0.0226(9) 0.0210(9) 0.0244(9) 0.0007(8) -0.0003(7) -0.0010(8)
C22 0.0206(9) 0.0250(10) 0.0298(10) -0.0007(8) 0.0022(8) 0.0033(8)
C19 0.0184(9) 0.0272(10) 0.0292(10) 0.0011(9) 0.0026(7) 0.0039(8)
C9 0.0186(8) 0.0169(8) 0.0230(9) -0.0002(8) 0.0024(7) -0.0004(8)
C13 0.0183(9) 0.0228(9) 0.0265(9) 0.0003(8) 0.0022(7) 0.0040(8)
C12 0.0188(8) 0.0162(8) 0.0248(9) 0.0002(8) 0.0032(7) -0.0009(8)
C14 0.0202(9) 0.0234(9) 0.0259(9) -0.0012(8) 0.0042(7) 0.0031(8)
C10 0.0168(9) 0.0254(10) 0.0297(10) 0.0000(8) 0.0015(7) 0.0039(8)
C11 0.0228(10) 0.0245(10) 0.0264(10) -0.0017(8) 0.0058(8) 0.0043(8)
C15 0.0169(8) 0.0159(8) 0.0253(9) -0.0013(8) 0.0031(7) -0.0015(7)
C16 0.0206(9) 0.0282(10) 0.0281(10) -0.0016(8) 0.0010(8) 0.0067(8)
C23 0.0228(10) 0.0236(10) 0.0275(10) 0.0005(8) -0.0014(8) 0.0036(8)
C20 0.0193(9) 0.0262(10) 0.0273(10) -0.0006(9) 0.0058(7) 0.0026(8)
C28 0.0399(13) 0.0545(17) 0.0224(10) -0.0028(10) 0.0049(9) -0.0032(12)
C18 0.0204(9) 0.0178(9) 0.0255(9) -0.0008(7) 0.0025(7) -0.0013(7)
C5 0.0176(9) 0.0196(9) 0.0266(9) 0.0031(7) -0.0018(7) -0.0019(7)
C17 0.0250(10) 0.0270(10) 0.0248(10) -0.0031(8) 0.0035(8) 0.0072(8)
C4 0.0221(9) 0.0212(9) 0.0261(9) 0.0030(8) 0.0005(7) -0.0026(8)
C26 0.0248(9) 0.0316(10) 0.0295(10) -0.0072(10) 0.0027(8) 0.0010(10)
C27 0.0325(12) 0.0433(14) 0.0327(11) -0.0111(10) 0.0097(9) 0.0007(10)
C2 0.0374(13) 0.0449(15) 0.0319(12) -0.0042(10) 0.0147(10) -0.0112(11)
C1 0.0463(15) 0.0502(16) 0.0237(10) 0.0076(11) -0.0027(10) -0.0185(12)
C25 0.0230(9) 0.0230(9) 0.0258(9) -0.0026(8) -0.0002(7) 0.0001(8)

loop_
_atom_type_symbol
_atom_type_description
_atom_type_scat_dispersion_real
_atom_type_scat_dispersion_imag
_atom_type_scat_source
C C 0.0033 0.0016 'International Tables Vol C Tables 4.2.6.8 and 6.1.1.4'
H H 0.0000 0.0000 'International Tables Vol C Tables 4.2.6.8 and 6.1.1.4'
S S 0.1246 0.1234 'International Tables Vol C Tables 4.2.6.8 and 6.1.1.4'

loop_
_geom_angle_atom_site_label_1
_geom_angle_atom_site_label_2
_geom_angle_atom_site_label_3
_geom_angle
C24 S3 C21 92.61(10)
C5 S2 C8 92.22(10)
C1 S1 C4 92.99(12)
C28 S4 C25 92.30(12)
C5 C6 C7 112.95(19)
C5 C6 H6 123.5
C7 C6 H6 123.5
C2 C3 C4 108.42(18)
C2 C3 H3 125.8
C4 C3 H3 125.8
C7 C8 C9 128.46(18)
C7 C8 S2 110.28(15)
C9 C8 S2 121.26(14)
C8 C7 C6 113.64(19)
C8 C7 H7 123.2
C6 C7 H7 123.2
C22 C21 C18 129.41(19)
C22 C21 S3 109.95(16)
C18 C21 S3 120.44(15)
C23 C24 C25 129.2(2)
C23 C24 S3 110.86(16)
C25 C24 S3 119.97(15)
C21 C22 C23 113.58(19)
C21 C22 H22 123.2
C23 C22 H22 123.2
C20 C19 C18 121.04(19)
C20 C19 H19 119.5
C18 C19 H19 119.5
C14 C9 C10 117.64(18)
C14 C9 C8 122.39(18)
C10 C9 C8 119.97(17)
C14 C13 C12 121.69(19)
C14 C13 H13 119.2
C12 C13 H13 119.2
C13 C12 C11 116.89(18)
C13 C12 C15 122.26(18)
C11 C12 C15 120.83(17)
C13 C14 C9 121.10(18)
C13 C14 H14 119.4
C9 C14 H14 119.4
C11 C10 C9 121.25(18)
C11 C10 H10 119.4
C9 C10 H10 119.4
C10 C11 C12 121.43(19)
C10 C11 H11 119.3
C12 C11 H11 119.3
C20 C15 C16 116.89(18)
C20 C15 C12 122.23(17)
C16 C15 C12 120.86(17)
C17 C16 C15 121.56(19)
C17 C16 H16 119.2
C15 C16 H16 119.2
C24 C23 C22 113.00(19)
C24 C23 H23 123.5
C22 C23 H23 123.5
C19 C20 C15 121.63(19)
C19 C20 H20 119.2
C15 C20 H20 119.2
C27 C28 S4 111.57(19)
C27 C28 H28 124.2
S4 C28 H28 124.2
C17 C18 C19 117.76(19)
C17 C18 C21 120.75(19)
C19 C18 C21 121.37(18)
C6 C5 C4 128.44(19)
C6 C5 S2 110.89(16)
C4 C5 S2 120.53(16)
C16 C17 C18 121.1(2)
C16 C17 H17 119.5
C18 C17 H17 119.5
C3 C4 C5 127.29(18)
C3 C4 S1 111.31(15)
C5 C4 S1 121.13(16)
C25 C26 C27 112.0(2)
C25 C26 H26 124.0
C27 C26 H26 124.0
C28 C27 C26 113.5(2)
C28 C27 H27 123.2
C26 C27 H27 123.2
C1 C2 C3 114.5(2)
C1 C2 H2 122.8
C3 C2 H2 122.8
C2 C1 S1 112.78(19)
C2 C1 H1 123.6
S1 C1 H1 123.6
C26 C25 C24 127.7(2)
C26 C25 S4 110.59(17)
C24 C25 S4 121.49(16)

loop_
_geom_bond_atom_site_label_1
_geom_bond_atom_site_label_2
_geom_bond_distance
S3 C24 1.729(2)
S3 C21 1.736(2)
S2 C5 1.732(2)
S2 C8 1.737(2)
S1 C1 1.682(3)
S1 C4 1.712(2)
S4 C28 1.716(3)
S4 C25 1.724(2)
C6 C5 1.373(3)
C6 C7 1.413(3)
C6 H6 0.9500
C3 C2 1.441(3)
C3 C4 1.446(3)
C3 H3 0.9500
C8 C7 1.374(3)
C8 C9 1.469(3)
C7 H7 0.9500
C21 C22 1.382(3)
C21 C18 1.460(3)
C24 C23 1.373(3)
C24 C25 1.451(3)
C22 C23 1.416(3)
C22 H22 0.9500
C19 C20 1.385(3)
C19 C18 1.404(3)
C19 H19 0.9500
C9 C14 1.396(3)
C9 C10 1.398(3)
C13 C14 1.388(3)
C13 C12 1.398(3)
C13 H13 0.9500
C12 C11 1.407(3)
C12 C15 1.492(3)
C14 H14 0.9500
C10 C11 1.385(3)
C10 H10 0.9500
C11 H11 0.9500
C15 C20 1.405(3)
C15 C16 1.405(3)
C16 C17 1.390(3)
C16 H16 0.9500
C23 H23 0.9500
C20 H20 0.9500
C28 C27 1.356(4)
C28 H28 0.9500
C18 C17 1.396(3)
C5 C4 1.452(3)
C17 H17 0.9500
C26 C25 1.393(3)
C26 C27 1.417(3)
C26 H26 0.9500
C27 H27 0.9500
C2 C1 1.351(4)
C2 H2 0.9500
C1 H1 0.9500

loop_
_cod_related_entry_id
_cod_related_entry_database
_cod_related_entry_code
1 ChemSpider 28682394
